data_9015966
loop_
_publ_author_name
'Mondal, P.'
'Jeffery, J. W,'

_publ_section_title
;
 The crystal structure of tricalcium aluminate, Ca3Al2O6
;
_journal_issue 3
_journal_name_full 'Acta Crystallographica, Section B'
_journal_page_first 689
_journal_page_last 697
_journal_paper_doi 10.1107/S0567740875003639
_journal_volume 31
_journal_year 1975
_chemical_formula_sum 'Al2 Ca3 O6'
_space_group_IT_number 205
_symmetry_space_group_name_Hall '-P 2ac 2ab 3'
_symmetry_space_group_name_H-M 'P a -3'
_cell_angle_alpha 90
_cell_angle_beta 90
_cell_angle_gamma 90
_cell_length_a 15.263
_cell_length_b 15.263
_cell_length_c 15.263
_cell_formula_units_Z 24
_cell_volume 3555.656
_database_code_amcsd 0009531
_exptl_crystal_density_diffrn 3.028
_cod_duplicate_entry 1000039
_cod_original_cell_volume 3555.655
_cod_original_sg_symbol_H-M 'P a 3'
_cod_original_formula_sum 'Ca3 Al2 O6'
_cod_database_code 9015966
_amcsd_formula_title Al6Ca9O18

loop_
_space_group_symop_operation_xyz
x,y,z
1/2+z,x,1/2-y
z,1/2-x,1/2+y
1/2-z,1/2+x,y
-z,-x,-y
1/2+y,1/2-z,-x
1/2-y,-z,1/2+x
-y,1/2+z,1/2-x
y,z,x
x,1/2-y,1/2+z
1/2-x,1/2+y,z
1/2+x,y,1/2-z
-x,-y,-z
1/2-z,-x,1/2+y
-z,1/2+x,1/2-y
1/2+z,1/2-x,-y
z,x,y
1/2-y,1/2+z,x
1/2+y,z,1/2-x
y,1/2-z,1/2+x
-y,-z,-x
-x,1/2+y,1/2-z
1/2+x,1/2-y,-z
1/2-x,-y,1/2+z

loop_
_atom_site_aniso_label
_atom_site_aniso_U_11
_atom_site_aniso_U_22
_atom_site_aniso_U_33
_atom_site_aniso_U_12
_atom_site_aniso_U_13
_atom_site_aniso_U_23
Ca1 0.00600 0.00600 0.00600 0.00280 0.00280 0.00280
Ca2 0.00840 0.00840 0.00840 0.00010 0.00010 0.00010
Ca3 0.00790 0.00790 0.00790 0.00130 0.00130 0.00130
Ca4 0.01170 0.01170 0.01170 0.00270 0.00270 0.00270
Ca5 0.00790 0.00900 0.02230 0.00260 0.00510 -0.00100
Ca6 0.00600 0.00920 0.00960 -0.00110 0.00230 0.00110
Al1 0.00560 0.00580 0.00800 -0.00220 -0.00030 -0.00110
Al2 0.00780 0.00590 0.00650 -0.00110 0.00150 0.00090
O1 0.01700 0.00970 0.01760 -0.00020 -0.00250 -0.00390
O2 0.01380 0.00860 0.01880 -0.00390 0.00140 -0.00130
O3 0.00830 0.01820 0.00980 -0.00380 0.00670 -0.00610
O4 0.01420 0.00940 0.01910 -0.00110 0.00770 0.00540
O5 0.00900 0.01590 0.01470 0.00440 -0.00620 -0.00810
O6 0.00660 0.01540 0.01420 0.00620 0.00470 0.00100

loop_
_atom_site_label
_atom_site_fract_x
_atom_site_fract_y
_atom_site_fract_z
Ca1 0.00000 0.00000 0.00000
Ca2 0.50000 0.00000 0.00000
Ca3 0.25610 0.25610 0.25610
Ca4 0.37500 0.37500 0.37500
Ca5 0.13860 0.37630 0.12720
Ca6 0.38000 0.38380 0.12090
Al1 0.25260 0.01330 0.01970
Al2 0.24440 0.23350 0.00460
O1 0.27770 0.12410 0.01030
O2 0.48350 0.13150 0.25360
O3 0.26640 0.28410 0.10490
O4 0.23500 0.40470 0.29210
O5 0.34910 -0.03850 -0.01740
O6 0.15090 -0.01040 -0.02420

loop_
_cod_related_entry_id
_cod_related_entry_database
_cod_related_entry_code
1 AMCSD 0009531
